data_4307372
loop_
_publ_author_name
'Yong Ji'
'Rui Zhang'
'Yu-Jia Li'
'Yi-Zhi Li'
'Jing-Lin Zuo'
'Xiao-Zeng You'

_publ_section_title
;
Syntheses, Structures, and Electrochemical Properties of Platinum(II)
Complexes Containing Di-tert-butylbipyridine and Crown Ether Annelated
Dithiolate Ligands
;
_journal_name_full 'Inorganic Chemistry'
_journal_page_first 866
_journal_page_last 873
_journal_paper_doi 10.1021/ic061882r
_journal_volume 46
_journal_year 2007
_chemical_formula_sum 'C22 H28 N2 O4 S8'
_chemical_formula_weight 640.94
_chemical_name_systematic
; 
 ? 
;
_space_group_IT_number 2
_symmetry_cell_setting triclinic
_symmetry_space_group_name_Hall '-P 1'
_symmetry_space_group_name_H-M 'P -1'
_atom_sites_solution_hydrogens geom
_atom_sites_solution_primary direct
_atom_sites_solution_secondary difmap
_audit_creation_method SHELXL-97
_cell_angle_alpha 95.221(4)
_cell_angle_beta 97.852(4)
_cell_angle_gamma 116.704(4)
_cell_formula_units_Z 2
_cell_length_a 9.6569(19)
_cell_length_b 10.571(2)
_cell_length_c 16.174(3)
_cell_measurement_reflns_used 4678
_cell_measurement_temperature 298(2)
_cell_measurement_theta_max 26.00
_cell_measurement_theta_min 1.74
_cell_volume 1439.3(5)
_computing_cell_refinement 'Bruker SMART'
_computing_data_collection 'Bruker SMART'
_computing_data_reduction 'Bruker SAINT'
_computing_molecular_graphics 'Bruker SHELXTL'
_computing_publication_material 'Bruker SHELXTL'
_computing_structure_refinement 'SHELXL-97 (Sheldrick, 1997)'
_computing_structure_solution 'SHELXS-97 (Sheldrick, 1990)'
_diffrn_ambient_temperature 298(2)
_diffrn_measured_fraction_theta_full 1.000
_diffrn_measured_fraction_theta_max 1.000
_diffrn_radiation_monochromator graphite
_diffrn_radiation_source 'fine-focus sealed tube'
_diffrn_radiation_type MoK\a
_diffrn_radiation_wavelength 0.71073
_diffrn_reflns_av_R_equivalents 0.0332
_diffrn_reflns_av_sigmaI/netI 0.0530
_diffrn_reflns_limit_h_max 11
_diffrn_reflns_limit_h_min -11
_diffrn_reflns_limit_k_max 13
_diffrn_reflns_limit_k_min -13
_diffrn_reflns_limit_l_max 19
_diffrn_reflns_limit_l_min -19
_diffrn_reflns_number 13125
_diffrn_reflns_theta_full 26.00
_diffrn_reflns_theta_max 26.00
_diffrn_reflns_theta_min 1.29
_exptl_absorpt_coefficient_mu 0.652
_exptl_absorpt_correction_T_max 0.8591
_exptl_absorpt_correction_T_min 0.8184
_exptl_absorpt_correction_type multi-scan
_exptl_absorpt_process_details 'SADABS; Bruker(2000)'
_exptl_crystal_colour orange
_exptl_crystal_density_diffrn 1.479
_exptl_crystal_density_method 'not measured'
_exptl_crystal_description block
_exptl_crystal_F_000 668
_exptl_crystal_size_max 0.32
_exptl_crystal_size_mid 0.26
_exptl_crystal_size_min 0.24
_refine_diff_density_max 0.241
_refine_diff_density_min -0.491
_refine_diff_density_rms 0.065
_refine_ls_extinction_method none
_refine_ls_goodness_of_fit_ref 1.015
_refine_ls_hydrogen_treatment constr
_refine_ls_matrix_type full
_refine_ls_number_parameters 325
_refine_ls_number_reflns 5644
_refine_ls_number_restraints 0
_refine_ls_restrained_S_all 1.015
_refine_ls_R_factor_all 0.0992
_refine_ls_R_factor_gt 0.0654
_refine_ls_shift/su_max 0.000
_refine_ls_shift/su_mean 0.000
_refine_ls_structure_factor_coef Fsqd
_refine_ls_weighting_details 'calc w=1/[\s^2^(Fo^2^)+(0.0500P)^2^+1.5500P] where P=(Fo^2^+2Fc^2^)/3'
_refine_ls_weighting_scheme calc
_refine_ls_wR_factor_gt 0.1331
_refine_ls_wR_factor_ref 0.1432
_reflns_number_gt 3806
_reflns_number_total 5644
_reflns_threshold_expression >2sigma(I)
_cod_data_source_file ic061882rsi20060930_032754.cif
_cod_data_source_block p-1
_cod_depositor_comments
;
The following automatic conversions were performed:
'_symmetry_cell_setting' value 'Triclinic' changed to 'triclinic'
according to '/home/saulius/struct/CIF-dictionaries/cif_core.dic'
dictionary named 'cif_core.dic' version 2.4.1 from 2010-06-29.

Automatic conversion script
Id: cif_fix_enum 1527 2010-12-29 10:47:43Z saulius 
;
_cod_database_code 4307372

loop_
_symmetry_equiv_pos_as_xyz
'x, y, z'
'-x, -y, -z'

loop_
_atom_site_label
_atom_site_type_symbol
_atom_site_fract_x
_atom_site_fract_y
_atom_site_fract_z
_atom_site_U_iso_or_equiv
_atom_site_adp_type
_atom_site_occupancy
_atom_site_symmetry_multiplicity
_atom_site_calc_flag
_atom_site_refinement_flags
_atom_site_disorder_assembly
_atom_site_disorder_group
C1 C -0.0016(6) 0.0582(6) 1.2557(3) 0.0574(13) Uani 1 1 d . . .
C2 C 0.1034(5) 0.1893(5) 1.2223(3) 0.0471(10) Uani 1 1 d . . .
H2A H 0.1429 0.2735 1.2658 0.056 Uiso 1 1 calc R . .
H2B H 0.1935 0.1798 1.2088 0.056 Uiso 1 1 calc R . .
C3 C 0.0164(5) 0.2091(5) 1.1448(3) 0.0535(12) Uani 1 1 d . . .
H3A H -0.0835 0.2007 1.1556 0.064 Uiso 1 1 calc R . .
H3B H -0.0068 0.1329 1.0986 0.064 Uiso 1 1 calc R . .
C4 C 0.4627(6) 0.4752(6) 1.3727(3) 0.0628(14) Uani 1 1 d . . .
C5 C 0.5924(6) 0.4934(5) 1.3278(3) 0.0613(13) Uani 1 1 d . . .
H5A H 0.5570 0.4075 1.2862 0.074 Uiso 1 1 calc R . .
H5B H 0.6813 0.5019 1.3684 0.074 Uiso 1 1 calc R . .
C6 C 0.6490(6) 0.6229(6) 1.2833(3) 0.0606(13) Uani 1 1 d . . .
H6A H 0.7329 0.6260 1.2554 0.073 Uiso 1 1 calc R . .
H6B H 0.6930 0.7096 1.3254 0.073 Uiso 1 1 calc R . .
C7 C 0.2919(5) 0.3680(4) 1.0944(2) 0.0409(9) Uani 1 1 d . . .
C8 C 0.4427(5) 0.4695(4) 1.1314(2) 0.0395(9) Uani 1 1 d . . .
C9 C 0.4738(5) 0.2909(4) 1.0238(2) 0.0414(9) Uani 1 1 d . . .
C10 C 0.5293(5) 0.2174(4) 0.9803(2) 0.0382(9) Uani 1 1 d . . .
C11 C 0.7084(5) 0.1330(4) 0.9115(3) 0.0403(9) Uani 1 1 d . . .
C12 C 0.5560(5) 0.0303(5) 0.8766(3) 0.0460(10) Uani 1 1 d . . .
C13 C 0.4035(5) -0.0956(5) 0.7143(3) 0.0541(12) Uani 1 1 d . . .
H13A H 0.3317 -0.1871 0.6782 0.065 Uiso 1 1 calc R . .
H13B H 0.3412 -0.0506 0.7311 0.065 Uiso 1 1 calc R . .
C14 C 0.5241(6) 0.0030(5) 0.6626(3) 0.0564(12) Uani 1 1 d . . .
H14A H 0.4772 0.0407 0.6212 0.068 Uiso 1 1 calc R . .
H14B H 0.6194 0.0800 0.6984 0.068 Uiso 1 1 calc R . .
C15 C 0.5587(6) -0.1315(5) 0.5571(3) 0.0597(13) Uani 1 1 d . . .
H15A H 0.5007 -0.0958 0.5209 0.072 Uiso 1 1 calc R . .
H15B H 0.5050 -0.2354 0.5413 0.072 Uiso 1 1 calc R . .
C16 C 0.7221(5) -0.0773(5) 0.5347(3) 0.0597(13) Uani 1 1 d . . .
H16A H 0.7964 -0.0803 0.5804 0.072 Uiso 1 1 calc R . .
H16B H 0.7173 -0.1358 0.4835 0.072 Uiso 1 1 calc R . .
C17 C 0.9263(6) 0.1309(6) 0.5073(3) 0.0637(14) Uani 1 1 d . . .
H17A H 0.9305 0.0802 0.4554 0.076 Uiso 1 1 calc R . .
H17B H 0.9974 0.1251 0.5535 0.076 Uiso 1 1 calc R . .
C18 C 0.9777(6) 0.2850(5) 0.5000(3) 0.0592(13) Uani 1 1 d . . .
H18A H 1.0656 0.3177 0.4707 0.071 Uiso 1 1 calc R . .
H18B H 0.8913 0.2911 0.4653 0.071 Uiso 1 1 calc R . .
C19 C 0.9000(5) 0.3859(5) 0.6076(3) 0.0547(12) Uani 1 1 d . . .
H19A H 0.8215 0.2904 0.6123 0.066 Uiso 1 1 calc R . .
H19B H 0.8496 0.4239 0.5682 0.066 Uiso 1 1 calc R . .
C20 C 0.9576(5) 0.4791(5) 0.6911(3) 0.0518(11) Uani 1 1 d . . .
H20A H 1.0344 0.5745 0.6852 0.062 Uiso 1 1 calc R . .
H20B H 0.8694 0.4870 0.7088 0.062 Uiso 1 1 calc R . .
C21 C 0.9165(5) 0.3023(5) 0.7789(3) 0.0540(12) Uani 1 1 d . . .
H21A H 0.8898 0.2204 0.7359 0.065 Uiso 1 1 calc R . .
H21B H 0.8207 0.3084 0.7840 0.065 Uiso 1 1 calc R . .
C22 C 0.9906(5) 0.2869(5) 0.8610(3) 0.0508(11) Uani 1 1 d . . .
H22A H 1.0069 0.3652 0.9039 0.061 Uiso 1 1 calc R . .
H22B H 1.0938 0.2961 0.8565 0.061 Uiso 1 1 calc R . .
N1 N -0.0845(4) -0.0347(4) 1.2811(2) 0.0534(10) Uani 1 1 d . . .
N2 N 0.3653(5) 0.4593(4) 1.4049(3) 0.0622(11) Uani 1 1 d . . .
O1 O 0.5453(4) -0.1039(4) 0.6284(2) 0.0609(9) Uani 1 1 d . . .
O2 O 0.7684(4) 0.0650(4) 0.5225(2) 0.0579(8) Uani 1 1 d . . .
O3 O 1.0232(4) 0.3772(4) 0.5765(2) 0.0572(8) Uani 1 1 d . . .
O4 O 1.0297(3) 0.4309(3) 0.75731(19) 0.0480(7) Uani 1 1 d . . .
S1 S 0.12627(12) 0.38094(12) 1.11298(7) 0.0461(3) Uani 1 1 d . . .
S2 S 0.49371(14) 0.62136(12) 1.20548(7) 0.0507(3) Uani 1 1 d . . .
S3 S 0.27281(14) 0.23261(12) 1.01673(8) 0.0521(3) Uani 1 1 d . . .
S4 S 0.59665(13) 0.45174(12) 1.09353(7) 0.0488(3) Uani 1 1 d . . .
S5 S 0.40785(13) 0.05453(11) 0.91208(7) 0.0462(3) Uani 1 1 d . . .
S6 S 0.73315(13) 0.27466(12) 0.98616(8) 0.0510(3) Uani 1 1 d . . .
S7 S 0.50094(13) -0.12690(12) 0.80730(7) 0.0456(3) Uani 1 1 d . . .
S8 S 0.87843(12) 0.11970(12) 0.89566(7) 0.0467(3) Uani 1 1 d . . .

loop_
_atom_site_aniso_label
_atom_site_aniso_U_11
_atom_site_aniso_U_22
_atom_site_aniso_U_33
_atom_site_aniso_U_23
_atom_site_aniso_U_13
_atom_site_aniso_U_12
C1 0.052(3) 0.069(3) 0.040(2) 0.020(2) 0.011(2) 0.017(3)
C2 0.038(2) 0.051(3) 0.047(2) 0.013(2) 0.0097(19) 0.015(2)
C3 0.048(3) 0.056(3) 0.049(3) 0.018(2) 0.013(2) 0.015(2)
C4 0.051(3) 0.064(3) 0.050(3) 0.011(2) 0.006(2) 0.008(3)
C5 0.050(3) 0.055(3) 0.057(3) 0.004(2) 0.003(2) 0.009(2)
C6 0.045(3) 0.067(3) 0.049(3) 0.004(2) 0.005(2) 0.010(2)
C7 0.042(2) 0.036(2) 0.036(2) 0.0086(17) 0.0054(17) 0.0100(18)
C8 0.036(2) 0.034(2) 0.037(2) 0.0112(17) 0.0026(17) 0.0069(17)
C9 0.053(2) 0.036(2) 0.033(2) 0.0110(17) 0.0104(18) 0.018(2)
C10 0.045(2) 0.036(2) 0.0261(19) 0.0130(15) 0.0067(16) 0.0113(18)
C11 0.034(2) 0.033(2) 0.047(2) 0.0138(18) 0.0114(18) 0.0082(17)
C12 0.045(2) 0.042(2) 0.047(2) 0.0165(19) 0.012(2) 0.015(2)
C13 0.048(3) 0.048(3) 0.053(3) 0.006(2) 0.003(2) 0.013(2)
C14 0.047(3) 0.052(3) 0.053(3) 0.008(2) 0.000(2) 0.012(2)
C15 0.058(3) 0.052(3) 0.053(3) 0.011(2) 0.012(2) 0.012(2)
C16 0.043(3) 0.060(3) 0.053(3) 0.006(2) 0.007(2) 0.006(2)
C17 0.044(3) 0.065(3) 0.062(3) 0.008(3) 0.008(2) 0.009(2)
C18 0.044(3) 0.060(3) 0.056(3) 0.007(2) 0.012(2) 0.010(2)
C19 0.041(2) 0.056(3) 0.056(3) 0.013(2) 0.015(2) 0.012(2)
C20 0.043(2) 0.049(3) 0.055(3) 0.015(2) 0.013(2) 0.012(2)
C21 0.037(2) 0.054(3) 0.060(3) 0.018(2) 0.015(2) 0.009(2)
C22 0.039(2) 0.052(3) 0.054(3) 0.018(2) 0.013(2) 0.011(2)
N1 0.048(2) 0.052(2) 0.043(2) 0.0163(18) 0.0130(17) 0.0061(18)
N2 0.058(3) 0.050(2) 0.060(3) 0.008(2) 0.010(2) 0.011(2)
O1 0.053(2) 0.054(2) 0.056(2) 0.0080(16) 0.0043(16) 0.0098(16)
O2 0.0470(18) 0.058(2) 0.0541(19) 0.0102(16) 0.0098(15) 0.0118(15)
O3 0.0401(17) 0.064(2) 0.0538(19) 0.0107(16) 0.0103(15) 0.0118(15)
O4 0.0334(15) 0.0567(19) 0.0540(18) 0.0141(15) 0.0171(13) 0.0180(14)
S1 0.0307(5) 0.0424(6) 0.0561(7) 0.0131(5) 0.0088(5) 0.0084(5)
S2 0.0524(7) 0.0379(6) 0.0492(6) 0.0058(5) 0.0070(5) 0.0115(5)
S3 0.0493(6) 0.0348(6) 0.0541(7) 0.0027(5) 0.0047(5) 0.0068(5)
S4 0.0429(6) 0.0364(6) 0.0533(7) 0.0040(5) 0.0096(5) 0.0074(5)
S5 0.0422(6) 0.0391(6) 0.0474(6) 0.0149(5) 0.0094(5) 0.0091(5)
S6 0.0423(6) 0.0374(6) 0.0571(7) 0.0031(5) 0.0073(5) 0.0064(5)
S7 0.0414(6) 0.0403(6) 0.0445(6) 0.0113(5) 0.0077(5) 0.0095(5)
S8 0.0286(5) 0.0463(6) 0.0598(7) 0.0122(5) 0.0109(5) 0.0117(5)

loop_
_atom_type_symbol
_atom_type_description
_atom_type_scat_dispersion_real
_atom_type_scat_dispersion_imag
_atom_type_scat_source
C C 0.0033 0.0016 'International Tables Vol C Tables 4.2.6.8 and 6.1.1.4'
H H 0.0000 0.0000 'International Tables Vol C Tables 4.2.6.8 and 6.1.1.4'
N N 0.0061 0.0033 'International Tables Vol C Tables 4.2.6.8 and 6.1.1.4'
O O 0.0106 0.0060 'International Tables Vol C Tables 4.2.6.8 and 6.1.1.4'
S S 0.1246 0.1234 'International Tables Vol C Tables 4.2.6.8 and 6.1.1.4'

loop_
_geom_angle_atom_site_label_1
_geom_angle_atom_site_label_2
_geom_angle_atom_site_label_3
_geom_angle
_geom_angle_site_symmetry_1
_geom_angle_site_symmetry_3
_geom_angle_publ_flag
N1 C1 C2 175.8(6) . . ?
C3 C2 C1 111.5(4) . . ?
C3 C2 H2A 109.3 . . ?
C1 C2 H2A 109.3 . . ?
C3 C2 H2B 109.3 . . ?
C1 C2 H2B 109.3 . . ?
H2A C2 H2B 108.0 . . ?
C2 C3 S1 113.0(3) . . ?
C2 C3 H3A 109.0 . . ?
S1 C3 H3A 109.0 . . ?
C2 C3 H3B 109.0 . . ?
S1 C3 H3B 109.0 . . ?
H3A C3 H3B 107.8 . . ?
N2 C4 C5 178.7(6) . . ?
C4 C5 C6 114.5(5) . . ?
C4 C5 H5A 108.6 . . ?
C6 C5 H5A 108.6 . . ?
C4 C5 H5B 108.6 . . ?
C6 C5 H5B 108.6 . . ?
H5A C5 H5B 107.6 . . ?
C5 C6 S2 113.4(3) . . ?
C5 C6 H6A 108.9 . . ?
S2 C6 H6A 108.9 . . ?
C5 C6 H6B 108.9 . . ?
S2 C6 H6B 108.9 . . ?
H6A C6 H6B 107.7 . . ?
C8 C7 S1 123.0(3) . . ?
C8 C7 S3 116.6(3) . . ?
S1 C7 S3 120.1(2) . . ?
C7 C8 S2 125.6(4) . . ?
C7 C8 S4 116.5(3) . . ?
S2 C8 S4 117.7(2) . . ?
C10 C9 S3 122.4(3) . . ?
C10 C9 S4 122.8(3) . . ?
S3 C9 S4 114.8(3) . . ?
C9 C10 S5 123.3(3) . . ?
C9 C10 S6 123.3(3) . . ?
S5 C10 S6 113.5(3) . . ?
C12 C11 S6 117.2(3) . . ?
C12 C11 S8 124.5(3) . . ?
S6 C11 S8 117.8(2) . . ?
C11 C12 S5 116.3(3) . . ?
C11 C12 S7 125.9(4) . . ?
S5 C12 S7 117.5(2) . . ?
C14 C13 S7 112.3(3) . . ?
C14 C13 H13A 109.1 . . ?
S7 C13 H13A 109.1 . . ?
C14 C13 H13B 109.1 . . ?
S7 C13 H13B 109.1 . . ?
H13A C13 H13B 107.9 . . ?
O1 C14 C13 92.7(4) . . ?
O1 C14 H14A 113.2 . . ?
C13 C14 H14A 113.2 . . ?
O1 C14 H14B 113.2 . . ?
C13 C14 H14B 113.2 . . ?
H14A C14 H14B 110.5 . . ?
O1 C15 C16 120.6(5) . . ?
O1 C15 H15A 107.2 . . ?
C16 C15 H15A 107.2 . . ?
O1 C15 H15B 107.2 . . ?
C16 C15 H15B 107.2 . . ?
H15A C15 H15B 106.8 . . ?
O2 C16 C15 105.8(4) . . ?
O2 C16 H16A 110.6 . . ?
C15 C16 H16A 110.6 . . ?
O2 C16 H16B 110.6 . . ?
C15 C16 H16B 110.6 . . ?
H16A C16 H16B 108.7 . . ?
O2 C17 C18 110.1(4) . . ?
O2 C17 H17A 109.6 . . ?
C18 C17 H17A 109.6 . . ?
O2 C17 H17B 109.6 . . ?
C18 C17 H17B 109.6 . . ?
H17A C17 H17B 108.2 . . ?
O3 C18 C17 114.8(4) . . ?
O3 C18 H18A 108.6 . . ?
C17 C18 H18A 108.6 . . ?
O3 C18 H18B 108.6 . . ?
C17 C18 H18B 108.6 . . ?
H18A C18 H18B 107.5 . . ?
O3 C19 C20 111.1(4) . . ?
O3 C19 H19A 109.4 . . ?
C20 C19 H19A 109.4 . . ?
O3 C19 H19B 109.4 . . ?
C20 C19 H19B 109.4 . . ?
H19A C19 H19B 108.0 . . ?
O4 C20 C19 115.2(4) . . ?
O4 C20 H20A 108.5 . . ?
C19 C20 H20A 108.5 . . ?
O4 C20 H20B 108.5 . . ?
C19 C20 H20B 108.5 . . ?
H20A C20 H20B 107.5 . . ?
O4 C21 C22 106.4(3) . . ?
O4 C21 H21A 110.4 . . ?
C22 C21 H21A 110.4 . . ?
O4 C21 H21B 110.4 . . ?
C22 C21 H21B 110.4 . . ?
H21A C21 H21B 108.6 . . ?
C21 C22 S8 114.7(3) . . ?
C21 C22 H22A 108.6 . . ?
S8 C22 H22A 108.6 . . ?
C21 C22 H22B 108.6 . . ?
S8 C22 H22B 108.6 . . ?
H22A C22 H22B 107.6 . . ?
C15 O1 C14 128.7(4) . . ?
C16 O2 C17 110.7(4) . . ?
C18 O3 C19 114.8(4) . . ?
C21 O4 C20 111.5(3) . . ?
C7 S1 C3 100.4(2) . . ?
C8 S2 C6 102.3(2) . . ?
C9 S3 C7 96.4(2) . . ?
C9 S4 C8 95.6(2) . . ?
C12 S5 C10 97.2(2) . . ?
C11 S6 C10 95.7(2) . . ?
C12 S7 C13 100.5(2) . . ?
C11 S8 C22 101.6(2) . . ?

loop_
_geom_bond_atom_site_label_1
_geom_bond_atom_site_label_2
_geom_bond_distance
_geom_bond_site_symmetry_2
_geom_bond_publ_flag
C1 N1 1.110(6) . ?
C1 C2 1.504(6) . ?
C2 C3 1.497(6) . ?
C2 H2A 0.9700 . ?
C2 H2B 0.9700 . ?
C3 S1 1.810(4) . ?
C3 H3A 0.9700 . ?
C3 H3B 0.9700 . ?
C4 N2 1.091(6) . ?
C4 C5 1.480(7) . ?
C5 C6 1.518(7) . ?
C5 H5A 0.9700 . ?
C5 H5B 0.9700 . ?
C6 S2 1.814(5) . ?
C6 H6A 0.9700 . ?
C6 H6B 0.9700 . ?
C7 C8 1.368(5) . ?
C7 S1 1.729(4) . ?
C7 S3 1.741(4) . ?
C8 S2 1.741(4) . ?
C8 S4 1.760(4) . ?
C9 C10 1.328(6) . ?
C9 S3 1.736(5) . ?
C9 S4 1.744(4) . ?
C10 S5 1.744(4) . ?
C10 S6 1.766(4) . ?
C11 C12 1.374(6) . ?
C11 S6 1.741(4) . ?
C11 S8 1.760(4) . ?
C12 S5 1.723(5) . ?
C12 S7 1.733(5) . ?
C13 C14 1.573(6) . ?
C13 S7 1.801(5) . ?
C13 H13A 0.9700 . ?
C13 H13B 0.9700 . ?
C14 O1 1.323(6) . ?
C14 H14A 0.9700 . ?
C14 H14B 0.9700 . ?
C15 O1 1.202(5) . ?
C15 C16 1.527(7) . ?
C15 H15A 0.9700 . ?
C15 H15B 0.9700 . ?
C16 O2 1.405(6) . ?
C16 H16A 0.9700 . ?
C16 H16B 0.9700 . ?
C17 O2 1.431(5) . ?
C17 C18 1.496(7) . ?
C17 H17A 0.9700 . ?
C17 H17B 0.9700 . ?
C18 O3 1.386(5) . ?
C18 H18A 0.9700 . ?
C18 H18B 0.9700 . ?
C19 O3 1.390(5) . ?
C19 C20 1.470(6) . ?
C19 H19A 0.9700 . ?
C19 H19B 0.9700 . ?
C20 O4 1.452(5) . ?
C20 H20A 0.9700 . ?
C20 H20B 0.9700 . ?
C21 O4 1.422(5) . ?
C21 C22 1.477(6) . ?
C21 H21A 0.9700 . ?
C21 H21B 0.9700 . ?
C22 S8 1.799(4) . ?
C22 H22A 0.9700 . ?
C22 H22B 0.9700 . ?

loop_
_cod_related_entry_id
_cod_related_entry_database
_cod_related_entry_code
1 ChemSpider 21156174
